data_7051246
loop_
_publ_author_name
'Slawin, Alexandra M. Z.'
'Wainwright, Matthew'
'Derek Woollins, J.'

_publ_section_title
;
 Phosphino-urea chemistry: preparation and structure of chelate and
 P--N bond cleavage complexes
;
_journal_issue 2
_journal_name_full 'New Journal of Chemistry'
_journal_page_first 69
_journal_paper_doi 10.1039/a908153d
_journal_volume 24
_journal_year 2000
_chemical_formula_analytical 'C56 H58 Cl4 N4 O5 P4 Pd2'
_chemical_formula_moiety 'C56 H58 Cl4 N4 O5 P4 Pd2'
_chemical_formula_structural 'C56 H58 Cl4 N4 O5 P4 Pd2'
_chemical_formula_sum 'C56 H58 Cl4 N4 O5 P4 Pd2'
_chemical_formula_weight 1345.54
_chemical_melting_point ?
_space_group_IT_number 2
_symmetry_cell_setting triclinic
_symmetry_space_group_name_Hall '-P 1'
_symmetry_space_group_name_H-M 'P -1'
_atom_sites_solution_hydrogens geom
_atom_sites_solution_primary direct
_atom_sites_solution_secondary difmap
_audit_creation_method SHELXL
_cell_angle_alpha 76.1840(10)
_cell_angle_beta 71.8340(10)
_cell_angle_gamma 72.8060(10)
_cell_formula_units_Z 2
_cell_length_a 11.6946(3)
_cell_length_b 15.4866(4)
_cell_length_c 18.5407(3)
_cell_measurement_reflns_used 34
_cell_measurement_temperature 293(2)
_cell_measurement_theta_max 337
_cell_measurement_theta_min 23
_cell_volume 3007.91(12)
_computing_cell_refinement SMART/SAINT
_computing_data_collection SMART
_computing_data_reduction SAINT
_computing_molecular_graphics SHELXTL
_computing_publication_material SHELXTL
_computing_structure_refinement 'SHELXL-93 (Sheldrick, 1993)'
_computing_structure_solution 'SHELXS-86 (Sheldrick, 1990)'
_diffrn_ambient_temperature 293(2)
_diffrn_measurement_device SMART
_diffrn_measurement_method CCD
_diffrn_radiation_monochromator graphite
_diffrn_radiation_source 'fine-focus sealed tube'
_diffrn_radiation_type MoK\a
_diffrn_radiation_wavelength 0.71073
_diffrn_reflns_av_R_equivalents 0.0238
_diffrn_reflns_av_sigmaI/netI 0.0484
_diffrn_reflns_limit_h_max 12
_diffrn_reflns_limit_h_min -12
_diffrn_reflns_limit_k_max 17
_diffrn_reflns_limit_k_min -17
_diffrn_reflns_limit_l_max 19
_diffrn_reflns_limit_l_min -20
_diffrn_reflns_number 14316
_diffrn_reflns_theta_max 23.25
_diffrn_reflns_theta_min 1.67
_diffrn_standards_decay_% -
_diffrn_standards_interval_count -
_diffrn_standards_number -
_exptl_absorpt_coefficient_mu 0.930
_exptl_absorpt_correction_T_max 1.000000
_exptl_absorpt_correction_T_min 0.773652
_exptl_absorpt_correction_type sadabs
_exptl_crystal_colour yellow
_exptl_crystal_density_diffrn 1.486
_exptl_crystal_density_meas ?
_exptl_crystal_density_method -
_exptl_crystal_description prism
_exptl_crystal_F_000 1364
_exptl_crystal_size_max .06
_exptl_crystal_size_mid .1
_exptl_crystal_size_min .2
_refine_diff_density_max 2.305
_refine_diff_density_min -0.463
_refine_diff_density_rms 0.093
_refine_ls_extinction_coef 0.0007(2)
_refine_ls_extinction_expression Fc^*^=kFc[1+0.001xFc^2^\l^3^/sin(2\q)]^-1/4^
_refine_ls_extinction_method SHELXL
_refine_ls_goodness_of_fit_all 1.022
_refine_ls_goodness_of_fit_obs 1.072
_refine_ls_hydrogen_treatment riding
_refine_ls_matrix_type full
_refine_ls_number_parameters 668
_refine_ls_number_reflns 8512
_refine_ls_number_restraints 2
_refine_ls_restrained_S_all 1.221
_refine_ls_restrained_S_obs 1.072
_refine_ls_R_factor_all 0.0666
_refine_ls_R_factor_obs 0.0430
_refine_ls_shift/esd_max 0.002
_refine_ls_shift/esd_mean 0.000
_refine_ls_structure_factor_coef Fsqd
_refine_ls_weighting_details 'w=1/[\s^2^(Fo^2^)+(0.0699P)^2^+2.8900P] where P=(Fo^2^+2Fc^2^)/3'
_refine_ls_weighting_scheme calc
_refine_ls_wR_factor_all 0.1503
_refine_ls_wR_factor_obs 0.1130
_reflns_number_observed 6340
_reflns_number_total 8562
_reflns_observed_criterion >2sigma(I)
_cod_data_source_file a908153d.txt
_cod_data_source_block 3
_cod_depositor_comments
;
The following automatic conversions were performed:
'_symmetry_cell_setting' value 'Triclinic' changed to 'triclinic'
according to '/home/adriana/struct/CIF-dictionaries/cif_core.dic'
dictionary named 'cif_core.dic' version 2.4.1 from 2010-06-29.

Automatic conversion script
Id: cif_fix_enum 1555 2011-01-17 13:19:09Z saulius 

The following automatic conversions were performed:

'_chemical_melting_point' value '-' was changed to '?' - the value is
undefined or not given.

Automatic conversion script
Id: cif_fix_values 1569 2011-02-09 13:29:24Z adriana 

The following automatic conversions were performed:

'_exptl_crystal_density_meas' value '-' was changed to '?' - the
value is perceived as not measured.

Automatic conversion script
Id: cif_fix_values 3008 2015-01-20 13:52:24Z robertas 

The following automatic conversions were performed:

'_refine_ls_weighting_scheme' value 'calc
w=1/[\s^2^(Fo^2^)+(0.0699P)^2^+2.8900P] where P=(Fo^2^+2Fc^2^)/3' was
changed to 'calc'. New tag '_refine_ls_weighting_details' was
created. The value of the new tag was set to
'w=1/[\s^2^(Fo^2^)+(0.0699P)^2^+2.8900P] where P=(Fo^2^+2Fc^2^)/3'.

Automatic conversion script
Id: cif_fix_values 3143 2015-03-26 13:38:13Z robertas 
;
_cod_original_sg_symbol_H-M P-1
_cod_database_code 7051246

loop_
_symmetry_equiv_pos_as_xyz
'x, y, z'
'-x, -y, -z'

loop_
_atom_site_aniso_label
_atom_site_aniso_U_11
_atom_site_aniso_U_22
_atom_site_aniso_U_33
_atom_site_aniso_U_23
_atom_site_aniso_U_13
_atom_site_aniso_U_12
Pd1 0.0323(3) 0.0218(2) 0.0385(3) -0.0071(2) -0.0085(2) -0.0069(2)
P1 0.0433(9) 0.0242(7) 0.0390(8) -0.0073(6) -0.0077(7) -0.0092(6)
C1 0.055(4) 0.026(3) 0.043(4) -0.008(3) -0.010(3) -0.010(3)
C2 0.060(4) 0.043(4) 0.072(5) -0.016(3) -0.022(4) -0.013(3)
C3 0.084(6) 0.060(5) 0.129(8) -0.005(5) -0.062(6) -0.021(4)
C4 0.117(8) 0.079(6) 0.091(7) -0.012(5) -0.066(6) -0.022(6)
C5 0.126(8) 0.070(5) 0.064(5) -0.018(4) -0.042(6) -0.015(5)
C6 0.078(5) 0.055(4) 0.044(4) -0.008(3) -0.019(4) -0.017(4)
C7 0.056(4) 0.030(3) 0.038(3) -0.008(3) -0.004(3) -0.011(3)
C8 0.061(4) 0.063(4) 0.045(4) -0.014(3) -0.016(3) -0.012(3)
C9 0.091(6) 0.093(6) 0.053(5) -0.023(4) -0.019(4) -0.011(5)
C10 0.096(6) 0.077(6) 0.049(5) 0.008(4) -0.002(4) -0.027(5)
C11 0.132(8) 0.072(6) 0.060(5) 0.002(4) -0.002(5) -0.054(6)
C12 0.107(6) 0.046(4) 0.050(4) -0.004(3) -0.005(4) -0.043(4)
N1 0.049(3) 0.023(2) 0.054(3) -0.009(2) -0.009(2) -0.004(2)
C13 0.043(3) 0.034(3) 0.036(3) -0.007(3) -0.014(3) -0.001(3)
O13 0.047(3) 0.042(2) 0.066(3) -0.017(2) -0.010(2) 0.008(2)
N2 0.037(3) 0.029(3) 0.046(3) -0.009(2) -0.007(2) -0.005(2)
C26 0.070(5) 0.026(3) 0.081(5) -0.013(3) -0.014(4) -0.002(3)
C27 0.042(4) 0.049(4) 0.070(5) -0.021(3) -0.002(3) -0.006(3)
P2 0.0326(8) 0.0228(7) 0.0542(9) -0.0081(6) -0.0111(7) -0.0079(6)
C14 0.033(3) 0.028(3) 0.083(5) -0.021(3) -0.004(3) -0.008(3)
C15 0.050(4) 0.044(4) 0.084(6) -0.014(4) 0.008(4) -0.014(3)
C16 0.067(5) 0.052(5) 0.118(7) -0.016(5) 0.026(5) -0.023(4)
C17 0.067(6) 0.062(6) 0.158(11) -0.025(6) 0.030(7) -0.034(5)
C18 0.040(4) 0.060(5) 0.183(11) -0.038(6) -0.010(6) -0.021(4)
C19 0.047(4) 0.048(4) 0.129(7) -0.021(4) -0.019(4) -0.015(3)
C20 0.039(3) 0.036(3) 0.060(4) -0.009(3) -0.019(3) -0.006(3)
C21 0.087(5) 0.046(4) 0.078(5) -0.014(4) -0.039(4) 0.002(4)
C22 0.108(7) 0.084(6) 0.079(6) -0.031(5) -0.050(5) 0.015(5)
C23 0.080(5) 0.074(6) 0.067(5) 0.009(4) -0.035(4) -0.008(4)
C24 0.068(5) 0.042(4) 0.077(5) 0.011(4) -0.033(4) -0.008(3)
C25 0.042(4) 0.041(4) 0.075(5) -0.012(3) -0.022(3) -0.009(3)
O2 0.038(2) 0.030(2) 0.054(2) -0.013(2) -0.001(2) -0.014(2)
Pd2 0.0302(2) 0.0217(2) 0.0422(3) -0.0080(2) -0.0066(2) -0.0076(2)
P31 0.0381(8) 0.0234(7) 0.0416(9) -0.0084(6) -0.0085(7) -0.0081(6)
C31 0.055(4) 0.023(3) 0.049(4) -0.003(3) -0.017(3) -0.012(3)
C32 0.067(4) 0.062(4) 0.046(4) -0.009(3) -0.014(3) -0.021(4)
C33 0.116(7) 0.061(5) 0.060(5) -0.010(4) -0.045(5) -0.020(5)
C34 0.102(6) 0.042(4) 0.085(6) -0.001(4) -0.057(5) -0.024(4)
C35 0.066(5) 0.045(4) 0.090(6) -0.003(4) -0.040(4) -0.019(3)
C36 0.047(4) 0.040(4) 0.069(4) -0.016(3) -0.017(3) -0.011(3)
C37 0.043(3) 0.033(3) 0.039(3) -0.003(3) -0.004(3) -0.013(3)
C38 0.070(4) 0.054(4) 0.049(4) -0.017(3) -0.012(3) -0.020(4)
C39 0.080(5) 0.085(6) 0.040(4) -0.014(4) -0.005(4) -0.027(5)
C40 0.084(6) 0.098(7) 0.043(4) -0.003(5) -0.008(4) -0.007(5)
C41 0.106(7) 0.059(5) 0.076(6) 0.022(4) 0.005(5) -0.036(5)
C42 0.087(5) 0.046(4) 0.066(5) -0.006(4) 0.002(4) -0.036(4)
N31 0.046(3) 0.021(2) 0.057(3) -0.010(2) -0.011(2) -0.005(2)
C43 0.044(4) 0.036(3) 0.046(4) -0.016(3) -0.013(3) -0.001(3)
O43 0.044(2) 0.042(2) 0.076(3) -0.025(2) -0.016(2) 0.010(2)
N32 0.034(3) 0.030(3) 0.067(3) -0.014(2) -0.008(2) -0.006(2)
C56 0.065(4) 0.029(3) 0.089(5) -0.016(3) -0.012(4) -0.006(3)
C57 0.034(4) 0.064(5) 0.146(8) -0.049(5) 0.002(4) -0.018(3)
P32 0.0320(7) 0.0223(7) 0.0391(8) -0.0055(6) -0.0096(6) -0.0084(6)
C44 0.029(3) 0.026(3) 0.061(4) -0.013(3) -0.007(3) -0.006(2)
C45 0.057(4) 0.049(4) 0.091(5) -0.004(4) -0.039(4) -0.020(3)
C46 0.062(5) 0.061(5) 0.172(11) -0.011(6) -0.055(6) -0.024(4)
C47 0.039(4) 0.067(6) 0.169(11) -0.030(6) -0.015(6) -0.021(4)
C48 0.067(5) 0.075(6) 0.096(6) -0.025(5) 0.027(5) -0.035(4)
C49 0.049(4) 0.065(4) 0.070(5) -0.021(4) 0.001(4) -0.029(4)
C50 0.046(3) 0.029(3) 0.037(3) -0.005(2) -0.013(3) -0.008(3)
C51 0.131(7) 0.046(4) 0.053(5) -0.010(4) -0.021(5) 0.031(5)
C52 0.182(10) 0.086(7) 0.042(5) -0.015(4) -0.030(6) 0.045(7)
C53 0.118(7) 0.062(5) 0.048(5) 0.001(4) -0.026(5) 0.006(5)
C54 0.069(4) 0.035(3) 0.056(4) 0.002(3) -0.029(4) -0.002(3)
C55 0.041(3) 0.032(3) 0.045(4) -0.008(3) -0.010(3) -0.004(3)
O32 0.039(2) 0.031(2) 0.035(2) -0.009(2) -0.003(2) -0.014(2)
C80 0.082(5) 0.063(5) 0.069(5) -0.026(4) -0.031(4) 0.013(4)
Cl1 0.110(2) 0.098(2) 0.107(2) -0.0417(14) 0.0058(15) -0.0419(15)
Cl2 0.094(2) 0.129(2) 0.131(2) -0.060(2) -0.005(2) -0.037(2)
C90 0.128(8) 0.099(7) 0.146(9) -0.067(7) -0.068(8) 0.042(6)
Cl3 0.176(3) 0.108(2) 0.112(2) -0.038(2) -0.032(2) -0.037(2)
Cl4 0.127(3) 0.204(4) 0.137(3) -0.053(3) -0.025(2) -0.009(2)
O91 0.073 0.097 0.019 -0.011 -0.008 -0.003

loop_
_atom_site_label
_atom_site_type_symbol
_atom_site_fract_x
_atom_site_fract_y
_atom_site_fract_z
_atom_site_U_iso_or_equiv
_atom_site_thermal_displace_type
_atom_site_occupancy
_atom_site_calc_flag
_atom_site_refinement_flags
_atom_site_disorder_group
Pd1 Pd 0.15944(4) 0.13502(3) 0.26937(2) 0.03054(14) Uani 1 d . .
P1 P 0.20325(14) 0.26876(9) 0.25176(8) 0.0356(3) Uani 1 d . .
C1 C 0.2871(6) 0.2863(4) 0.3130(3) 0.0413(14) Uani 1 d . .
C2 C 0.4128(6) 0.2823(4) 0.2901(4) 0.056(2) Uani 1 d . .
H2A H 0.4594(6) 0.2709(4) 0.2411(4) 0.067 Uiso 1 calc R .
C3 C 0.4684(8) 0.2958(5) 0.3421(6) 0.084(3) Uani 1 d . .
H3A H 0.5531(8) 0.2922(5) 0.3275(6) 0.101 Uiso 1 calc R .
C4 C 0.4004(10) 0.3141(6) 0.4140(6) 0.087(3) Uani 1 d . .
H4A H 0.4383(10) 0.3249(6) 0.4472(6) 0.105 Uiso 1 calc R .
C5 C 0.2780(10) 0.3165(5) 0.4365(5) 0.083(3) Uani 1 d . .
H5A H 0.2324(10) 0.3278(5) 0.4857(5) 0.100 Uiso 1 calc R .
C6 C 0.2199(7) 0.3024(4) 0.3875(4) 0.058(2) Uani 1 d . .
H6A H 0.1358(7) 0.3037(4) 0.4040(4) 0.069 Uiso 1 calc R .
C7 C 0.2712(6) 0.3160(4) 0.1539(3) 0.0424(14) Uani 1 d . .
C8 C 0.2415(6) 0.2904(5) 0.0960(4) 0.055(2) Uani 1 d . .
H8A H 0.1931(6) 0.2483(5) 0.1080(4) 0.066 Uiso 1 calc R .
C9 C 0.2861(8) 0.3294(6) 0.0194(4) 0.079(2) Uani 1 d . .
H9A H 0.2670(8) 0.3126(6) -0.0196(4) 0.095 Uiso 1 calc R .
C10 C 0.3559(8) 0.3904(6) 0.0012(5) 0.080(2) Uani 1 d . .
H10A H 0.3854(8) 0.4148(6) -0.0500(5) 0.096 Uiso 1 calc R .
C11 C 0.3831(9) 0.4164(6) 0.0574(5) 0.090(3) Uani 1 d . .
H11A H 0.4309(9) 0.4590(6) 0.0445(5) 0.107 Uiso 1 calc R .
C12 C 0.3404(7) 0.3801(4) 0.1340(4) 0.067(2) Uani 1 d . .
H12A H 0.3586(7) 0.3992(4) 0.1721(4) 0.080 Uiso 1 calc R .
N1 N 0.0629(4) 0.3390(3) 0.2768(3) 0.0438(12) Uani 1 d . .
C13 C -0.0443(5) 0.3028(4) 0.3017(3) 0.0387(13) Uani 1 d . .
O13 O -0.1463(4) 0.3558(3) 0.3217(2) 0.0557(11) Uani 1 d . .
N2 N -0.0211(4) 0.2140(3) 0.3010(3) 0.0383(11) Uani 1 d . .
C26 C 0.0479(6) 0.4382(4) 0.2664(4) 0.061(2) Uani 1 d . .
H26A H 0.1280(6) 0.4517(4) 0.2496(4) 0.092 Uiso 1 calc R .
H26B H 0.0033(6) 0.4595(4) 0.3144(4) 0.092 Uiso 1 calc R .
H26C H 0.0025(6) 0.4683(4) 0.2285(4) 0.092 Uiso 1 calc R .
C27 C -0.1281(5) 0.1746(4) 0.3293(4) 0.056(2) Uani 1 d . .
H27A H -0.1020(5) 0.1104(4) 0.3265(4) 0.083 Uiso 1 calc R .
H27B H -0.1854(5) 0.2043(4) 0.2984(4) 0.083 Uiso 1 calc R .
H27C H -0.1676(5) 0.1831(4) 0.3817(4) 0.083 Uiso 1 calc R .
P2 P 0.35328(13) 0.04209(9) 0.24006(9) 0.0359(4) Uani 1 d . .
C14 C 0.4853(5) 0.0919(4) 0.1856(4) 0.048(2) Uani 1 d . .
C15 C 0.4925(6) 0.1258(4) 0.1073(5) 0.065(2) Uani 1 d . .
H15A H 0.4314(6) 0.1226(4) 0.0864(5) 0.077 Uiso 1 calc R .
C16 C 0.5892(8) 0.1638(5) 0.0610(6) 0.089(3) Uani 1 d . .
H16A H 0.5916(8) 0.1880(5) 0.0097(6) 0.106 Uiso 1 calc R .
C17 C 0.6811(9) 0.1658(6) 0.0906(8) 0.104(4) Uani 1 d . .
H17A H 0.7470(9) 0.1903(6) 0.0591(8) 0.125 Uiso 1 calc R .
C18 C 0.6773(7) 0.1325(6) 0.1652(8) 0.094(3) Uani 1 d . .
H18A H 0.7404(7) 0.1347(6) 0.1847(8) 0.112 Uiso 1 calc R .
C19 C 0.5782(6) 0.0939(5) 0.2146(5) 0.073(2) Uani 1 d . .
H19A H 0.5768(6) 0.0704(5) 0.2658(5) 0.088 Uiso 1 calc R .
C20 C 0.3815(5) -0.0144(4) 0.3328(4) 0.0438(14) Uani 1 d . .
C21 C 0.3659(7) 0.0381(5) 0.3881(4) 0.069(2) Uani 1 d . .
H21A H 0.3459(7) 0.1017(5) 0.3765(4) 0.083 Uiso 1 calc R .
C22 C 0.3802(8) -0.0048(6) 0.4607(5) 0.089(3) Uani 1 d . .
H22A H 0.3705(8) 0.0304(6) 0.4974(5) 0.107 Uiso 1 calc R .
C23 C 0.4084(7) -0.0984(6) 0.4789(5) 0.076(2) Uani 1 d . .
H23A H 0.4150(7) -0.1263(6) 0.5282(5) 0.091 Uiso 1 calc R .
C24 C 0.4271(6) -0.1511(5) 0.4244(4) 0.064(2) Uani 1 d . .
H24A H 0.4487(6) -0.2147(5) 0.4361(4) 0.076 Uiso 1 calc R .
C25 C 0.4134(5) -0.1089(4) 0.3521(4) 0.051(2) Uani 1 d . .
H25A H 0.4260(5) -0.1449(4) 0.3154(4) 0.061 Uiso 1 calc R .
O2 O 0.3665(3) -0.0293(2) 0.1912(2) 0.0410(9) Uani 1 d . .
Pd2 Pd 0.30108(4) -0.14583(3) 0.21055(2) 0.03122(15) Uani 1 d . .
P31 P 0.25172(13) -0.27864(9) 0.23949(8) 0.0341(3) Uani 1 d . .
C31 C 0.1602(6) -0.3069(3) 0.1899(3) 0.0410(14) Uani 1 d . .
C32 C 0.2172(7) -0.3294(5) 0.1156(4) 0.057(2) Uani 1 d . .
H32A H 0.3002(7) -0.3291(5) 0.0931(4) 0.068 Uiso 1 calc R .
C33 C 0.1510(9) -0.3519(5) 0.0764(4) 0.074(2) Uani 1 d . .
H33A H 0.1895(9) -0.3662(5) 0.0272(4) 0.089 Uiso 1 calc R .
C34 C 0.0300(8) -0.3535(5) 0.1083(5) 0.069(2) Uani 1 d . .
H34A H -0.0129(8) -0.3706(5) 0.0816(5) 0.082 Uiso 1 calc R .
C35 C -0.0288(7) -0.3299(4) 0.1795(5) 0.062(2) Uani 1 d . .
H35A H -0.1124(7) -0.3290(4) 0.2005(5) 0.075 Uiso 1 calc R .
C36 C 0.0361(6) -0.3074(4) 0.2207(4) 0.050(2) Uani 1 d . .
H36A H -0.0042(6) -0.2925(4) 0.2695(4) 0.060 Uiso 1 calc R .
C37 C 0.1893(5) -0.3133(4) 0.3414(3) 0.0396(14) Uani 1 d . .
C38 C 0.1982(6) -0.2660(5) 0.3933(4) 0.056(2) Uani 1 d . .
H38A H 0.2226(6) -0.2110(5) 0.3752(4) 0.067 Uiso 1 calc R .
C39 C 0.1718(7) -0.2984(6) 0.4715(4) 0.068(2) Uani 1 d . .
H39A H 0.1795(7) -0.2655(6) 0.5049(4) 0.082 Uiso 1 calc R .
C40 C 0.1354(8) -0.3766(7) 0.4996(4) 0.082(2) Uani 1 d . .
H40A H 0.1195(8) -0.3984(7) 0.5522(4) 0.098 Uiso 1 calc R .
C41 C 0.1214(8) -0.4253(6) 0.4504(5) 0.089(3) Uani 1 d . .
H41A H 0.0933(8) -0.4786(6) 0.4701(5) 0.107 Uiso 1 calc R .
C42 C 0.1494(7) -0.3941(4) 0.3710(4) 0.068(2) Uani 1 d . .
H42A H 0.1414(7) -0.4273(4) 0.3379(4) 0.081 Uiso 1 calc R .
N31 N 0.3904(4) -0.3518(3) 0.2163(3) 0.0418(12) Uani 1 d . .
C43 C 0.4989(5) -0.3188(4) 0.1949(3) 0.0417(14) Uani 1 d . .
O43 O 0.6011(4) -0.3745(3) 0.1840(3) 0.0554(11) Uani 1 d . .
N32 N 0.4779(4) -0.2284(3) 0.1868(3) 0.0441(12) Uani 1 d . .
C56 C 0.4041(6) -0.4513(4) 0.2318(4) 0.063(2) Uani 1 d . .
H56A H 0.3239(6) -0.4642(4) 0.2457(4) 0.095 Uiso 1 calc R .
H56B H 0.4428(6) -0.4779(4) 0.2733(4) 0.095 Uiso 1 calc R .
H56C H 0.4547(6) -0.4769(4) 0.1866(4) 0.095 Uiso 1 calc R .
C57 C 0.5885(6) -0.1924(5) 0.1617(5) 0.081(3) Uani 1 d . .
H57A H 0.5646(6) -0.1269(5) 0.1574(5) 0.121 Uiso 1 calc R .
H57B H 0.6370(6) -0.2091(5) 0.1125(5) 0.121 Uiso 1 calc R .
H57C H 0.6368(6) -0.2176(5) 0.1986(5) 0.121 Uiso 1 calc R .
P32 P 0.11405(12) -0.04502(9) 0.22890(8) 0.0305(3) Uani 1 d . .
C44 C -0.0272(5) -0.0846(4) 0.2602(4) 0.0388(14) Uani 1 d . .
C45 C -0.0915(6) -0.0851(4) 0.2084(4) 0.060(2) Uani 1 d . .
H45A H -0.0605(6) -0.0663(4) 0.1560(4) 0.072 Uiso 1 calc R .
C46 C -0.2010(8) -0.1133(5) 0.2344(7) 0.092(3) Uani 1 d . .
H46A H -0.2441(8) -0.1127(5) 0.1997(7) 0.110 Uiso 1 calc R .
C47 C -0.2455(7) -0.1419(6) 0.3103(8) 0.090(3) Uani 1 d . .
H47A H -0.3186(7) -0.1616(6) 0.3270(8) 0.109 Uiso 1 calc R .
C48 C -0.1851(8) -0.1424(5) 0.3635(5) 0.084(3) Uani 1 d . .
H48A H -0.2173(8) -0.1614(5) 0.4156(5) 0.101 Uiso 1 calc R .
C49 C -0.0712(6) -0.1129(5) 0.3367(4) 0.060(2) Uani 1 d . .
H49A H -0.0281(6) -0.1132(5) 0.3713(4) 0.072 Uiso 1 calc R .
C50 C 0.1075(5) 0.0246(4) 0.1354(3) 0.0369(13) Uani 1 d . .
C51 C 0.1738(8) -0.0098(5) 0.0687(4) 0.089(3) Uani 1 d . .
H51A H 0.2223(8) -0.0695(5) 0.0714(4) 0.106 Uiso 1 calc R .
C52 C 0.1695(11) 0.0431(6) -0.0025(4) 0.120(4) Uani 1 d . .
H52A H 0.2171(11) 0.0194(6) -0.0471(4) 0.144 Uiso 1 calc R .
C53 C 0.0958(8) 0.1299(5) -0.0076(4) 0.083(3) Uani 1 d . .
H53A H 0.0909(8) 0.1648(5) -0.0554(4) 0.100 Uiso 1 calc R .
C54 C 0.0296(6) 0.1648(4) 0.0581(4) 0.054(2) Uani 1 d . .
H54A H -0.0199(6) 0.2242(4) 0.0551(4) 0.065 Uiso 1 calc R .
C55 C 0.0354(5) 0.1125(4) 0.1290(3) 0.0401(14) Uani 1 d . .
H55A H -0.0103(5) 0.1373(4) 0.1733(3) 0.048 Uiso 1 calc R .
O32 O 0.0951(3) 0.0171(2) 0.2873(2) 0.0347(8) Uani 1 d . .
C80 C -0.2182(7) 0.4341(5) 0.1616(4) 0.073(2) Uani 1 d . .
H80A H -0.2668(7) 0.4970(5) 0.1597(4) 0.088 Uiso 1 calc R .
H80B H -0.2057(7) 0.4125(5) 0.2128(4) 0.088 Uiso 1 calc R .
Cl1 Cl -0.2992(2) 0.3664(2) 0.14321(15) 0.1051(8) Uani 1 d . .
Cl2 Cl -0.0744(2) 0.4299(2) 0.0940(2) 0.1141(9) Uani 1 d . .
C90 C -0.3414(9) -0.4491(7) 0.3543(7) 0.124(4) Uani 1 d . .
H90A H -0.3083(9) -0.5141(7) 0.3688(7) 0.148 Uiso 1 calc R .
H90B H -0.3319(9) -0.4371(7) 0.2992(7) 0.148 Uiso 1 calc R .
Cl3 Cl -0.2571(3) -0.3887(2) 0.3757(2) 0.1289(10) Uani 1 d . .
Cl4 Cl -0.4995(3) -0.4205(3) 0.4016(2) 0.1610(14) Uani 1 d . .
O91 O -0.0462 -0.0914 0.5244 0.068 Uani 1 d D .
H91A H 0.0416 -0.1093 0.4971 0.050 Uiso 1 d D .
H91B H -0.0970 -0.1349 0.5328 0.050 Uiso 1 d D .

loop_
_atom_type_symbol
_atom_type_description
_atom_type_scat_dispersion_real
_atom_type_scat_dispersion_imag
_atom_type_scat_source
C C 0.0033 0.0016 'International Tables Vol C Tables 4.2.6.8 and 6.1.1.4'
H H 0.0000 0.0000 'International Tables Vol C Tables 4.2.6.8 and 6.1.1.4'
N N 0.0061 0.0033 'International Tables Vol C Tables 4.2.6.8 and 6.1.1.4'
O O 0.0106 0.0060 'International Tables Vol C Tables 4.2.6.8 and 6.1.1.4'
P P 0.1023 0.0942 'International Tables Vol C Tables 4.2.6.8 and 6.1.1.4'
Cl Cl 0.1484 0.1585 'International Tables Vol C Tables 4.2.6.8 and 6.1.1.4'
Pd Pd -0.9988 1.0072 'International Tables Vol C Tables 4.2.6.8 and 6.1.1.4'

loop_
_geom_angle_atom_site_label_1
_geom_angle_atom_site_label_2
_geom_angle_atom_site_label_3
_geom_angle
_geom_angle_site_symmetry_1
_geom_angle_site_symmetry_3
_geom_angle_publ_flag
N2 Pd1 O32 91.3(2) . . ?
N2 Pd1 P1 81.81(13) . . ?
O32 Pd1 P1 172.93(10) . . ?
N2 Pd1 P2 176.72(13) . . ?
O32 Pd1 P2 86.10(10) . . ?
P1 Pd1 P2 100.87(5) . . ?
N1 P1 C7 105.2(3) . . ?
N1 P1 C1 103.6(2) . . ?
C7 P1 C1 107.7(3) . . ?
N1 P1 Pd1 102.6(2) . . ?
C7 P1 Pd1 116.6(2) . . ?
C1 P1 Pd1 119.2(2) . . ?
C2 C1 C6 119.2(6) . . ?
C2 C1 P1 123.4(5) . . ?
C6 C1 P1 117.4(5) . . ?
C1 C2 C3 118.7(7) . . ?
C4 C3 C2 121.3(8) . . ?
C5 C4 C3 119.7(8) . . ?
C4 C5 C6 120.9(8) . . ?
C5 C6 C1 120.2(7) . . ?
C12 C7 C8 118.8(6) . . ?
C12 C7 P1 124.3(5) . . ?
C8 C7 P1 116.6(5) . . ?
C7 C8 C9 118.7(7) . . ?
C10 C9 C8 121.3(7) . . ?
C9 C10 C11 120.1(8) . . ?
C10 C11 C12 120.5(8) . . ?
C7 C12 C11 120.5(7) . . ?
C13 N1 C26 119.4(5) . . ?
C13 N1 P1 119.4(3) . . ?
C26 N1 P1 120.9(4) . . ?
O13 C13 N2 127.5(6) . . ?
O13 C13 N1 117.9(5) . . ?
N2 C13 N1 114.6(5) . . ?
C13 N2 C27 115.7(5) . . ?
C13 N2 Pd1 121.6(4) . . ?
C27 N2 Pd1 122.6(3) . . ?
O2 P2 C20 110.2(2) . . ?
O2 P2 C14 101.3(2) . . ?
C20 P2 C14 107.0(3) . . ?
O2 P2 Pd1 113.9(2) . . ?
C20 P2 Pd1 104.4(2) . . ?
C14 P2 Pd1 119.8(2) . . ?
C19 C14 C15 118.8(6) . . ?
C19 C14 P2 124.9(6) . . ?
C15 C14 P2 116.2(5) . . ?
C16 C15 C14 120.7(8) . . ?
C17 C16 C15 119.9(10) . . ?
C18 C17 C16 120.5(9) . . ?
C17 C18 C19 121.0(9) . . ?
C14 C19 C18 119.1(9) . . ?
C25 C20 C21 118.2(6) . . ?
C25 C20 P2 122.3(5) . . ?
C21 C20 P2 119.5(5) . . ?
C22 C21 C20 119.8(7) . . ?
C23 C22 C21 120.7(7) . . ?
C22 C23 C24 120.2(7) . . ?
C23 C24 C25 119.4(6) . . ?
C24 C25 C20 121.7(6) . . ?
P2 O2 Pd2 134.8(2) . . ?
N32 Pd2 O2 92.3(2) . . ?
N32 Pd2 P31 81.90(13) . . ?
O2 Pd2 P31 172.11(12) . . ?
N32 Pd2 P32 174.81(13) . . ?
O2 Pd2 P32 83.30(10) . . ?
P31 Pd2 P32 102.75(5) . . ?
N31 P31 C31 103.9(2) . . ?
N31 P31 C37 105.3(3) . . ?
C31 P31 C37 107.0(3) . . ?
N31 P31 Pd2 102.3(2) . . ?
C31 P31 Pd2 122.4(2) . . ?
C37 P31 Pd2 113.9(2) . . ?
C36 C31 C32 117.6(6) . . ?
C36 C31 P31 123.7(5) . . ?
C32 C31 P31 118.6(5) . . ?
C33 C32 C31 120.3(7) . . ?
C34 C33 C32 120.9(7) . . ?
C33 C34 C35 120.2(7) . . ?
C34 C35 C36 120.1(7) . . ?
C35 C36 C31 120.8(6) . . ?
C38 C37 C42 117.6(6) . . ?
C38 C37 P31 119.2(4) . . ?
C42 C37 P31 122.5(5) . . ?
C39 C38 C37 121.6(6) . . ?
C40 C39 C38 120.8(7) . . ?
C39 C40 C41 120.0(7) . . ?
C40 C41 C42 120.0(7) . . ?
C37 C42 C41 120.1(7) . . ?
C43 N31 C56 118.0(5) . . ?
C43 N31 P31 119.2(3) . . ?
C56 N31 P31 121.7(4) . . ?
O43 C43 N32 127.0(6) . . ?
O43 C43 N31 118.8(5) . . ?
N32 C43 N31 114.2(5) . . ?
C43 N32 C57 115.2(5) . . ?
C43 N32 Pd2 121.9(4) . . ?
C57 N32 Pd2 122.8(4) . . ?
O32 P32 C44 103.5(2) . . ?
O32 P32 C50 109.6(2) . . ?
C44 P32 C50 103.5(3) . . ?
O32 P32 Pd2 112.8(2) . . ?
C44 P32 Pd2 120.6(2) . . ?
C50 P32 Pd2 106.2(2) . . ?
C49 C44 C45 120.2(6) . . ?
C49 C44 P32 118.0(5) . . ?
C45 C44 P32 121.8(5) . . ?
C46 C45 C44 120.3(8) . . ?
C47 C46 C45 120.0(9) . . ?
C46 C47 C48 121.6(8) . . ?
C47 C48 C49 118.6(8) . . ?
C44 C49 C48 119.3(7) . . ?
C55 C50 C51 117.7(5) . . ?
C55 C50 P32 121.5(4) . . ?
C51 C50 P32 120.8(4) . . ?
C50 C51 C52 121.0(6) . . ?
C53 C52 C51 120.3(7) . . ?
C54 C53 C52 119.2(7) . . ?
C53 C54 C55 120.4(6) . . ?
C50 C55 C54 121.3(5) . . ?
P32 O32 Pd1 128.4(2) . . ?
Cl2 C80 Cl1 110.8(4) . . ?
Cl3 C90 Cl4 112.7(5) . . ?

loop_
_geom_bond_atom_site_label_1
_geom_bond_atom_site_label_2
_geom_bond_distance
_geom_bond_site_symmetry_2
_geom_bond_publ_flag
Pd1 N2 2.083(4) . ?
Pd1 O32 2.092(3) . ?
Pd1 P1 2.2043(14) . ?
Pd1 P2 2.2764(14) . ?
P1 N1 1.674(5) . ?
P1 C7 1.808(6) . ?
P1 C1 1.823(6) . ?
C1 C2 1.383(9) . ?
C1 C6 1.401(8) . ?
C2 C3 1.402(10) . ?
C3 C4 1.371(12) . ?
C4 C5 1.352(12) . ?
C5 C6 1.379(10) . ?
C7 C12 1.375(8) . ?
C7 C8 1.394(8) . ?
C8 C9 1.404(10) . ?
C9 C10 1.343(11) . ?
C10 C11 1.354(11) . ?
C11 C12 1.388(10) . ?
N1 C13 1.424(7) . ?
N1 C26 1.466(7) . ?
C13 O13 1.235(6) . ?
C13 N2 1.323(7) . ?
N2 C27 1.449(7) . ?
P2 O2 1.536(4) . ?
P2 C20 1.815(6) . ?
P2 C14 1.833(6) . ?
C14 C19 1.364(9) . ?
C14 C15 1.406(10) . ?
C15 C16 1.382(10) . ?
C16 C17 1.361(14) . ?
C17 C18 1.347(14) . ?
C18 C19 1.422(11) . ?
C20 C25 1.386(8) . ?
C20 C21 1.394(9) . ?
C21 C22 1.389(10) . ?
C22 C23 1.370(11) . ?
C23 C24 1.374(10) . ?
C24 C25 1.379(9) . ?
O2 Pd2 2.075(3) . ?
Pd2 N32 2.059(4) . ?
Pd2 P31 2.1985(14) . ?
Pd2 P32 2.2600(14) . ?
P31 N31 1.676(5) . ?
P31 C31 1.807(6) . ?
P31 C37 1.811(6) . ?
C31 C36 1.386(8) . ?
C31 C32 1.408(8) . ?
C32 C33 1.372(9) . ?
C33 C34 1.358(11) . ?
C34 C35 1.366(10) . ?
C35 C36 1.386(9) . ?
C37 C38 1.386(8) . ?
C37 C42 1.393(8) . ?
C38 C39 1.384(9) . ?
C39 C40 1.335(11) . ?
C40 C41 1.387(12) . ?
C41 C42 1.401(10) . ?
N31 C43 1.414(7) . ?
N31 C56 1.469(7) . ?
C43 O43 1.240(6) . ?
C43 N32 1.328(7) . ?
N32 C57 1.458(7) . ?
P32 O32 1.539(3) . ?
P32 C44 1.809(5) . ?
P32 C50 1.821(6) . ?
C44 C49 1.361(9) . ?
C44 C45 1.394(8) . ?
C45 C46 1.382(10) . ?
C46 C47 1.353(13) . ?
C47 C48 1.378(13) . ?
C48 C49 1.438(10) . ?
C50 C55 1.372(7) . ?
C50 C51 1.375(8) . ?
C51 C52 1.384(10) . ?
C52 C53 1.366(10) . ?
C53 C54 1.361(9) . ?
C54 C55 1.380(8) . ?
C80 Cl2 1.751(8) . ?
C80 Cl1 1.753(8) . ?
C90 Cl3 1.724(11) . ?
C90 Cl4 1.754(10) . ?

loop_
_geom_torsion_atom_site_label_1
_geom_torsion_atom_site_label_2
_geom_torsion_atom_site_label_3
_geom_torsion_atom_site_label_4
_geom_torsion
_geom_torsion_site_symmetry_1
_geom_torsion_site_symmetry_2
_geom_torsion_site_symmetry_3
_geom_torsion_site_symmetry_4
_geom_torsion_publ_flag
N2 Pd1 P1 N1 0.6(2) . . . . ?
O32 Pd1 P1 N1 12.3(9) . . . . ?
P2 Pd1 P1 N1 -177.4(2) . . . . ?
N2 Pd1 P1 C7 -113.8(3) . . . . ?
O32 Pd1 P1 C7 -102.1(8) . . . . ?
P2 Pd1 P1 C7 68.1(2) . . . . ?
N2 Pd1 P1 C1 114.3(3) . . . . ?
O32 Pd1 P1 C1 126.0(8) . . . . ?
P2 Pd1 P1 C1 -63.8(2) . . . . ?
N1 P1 C1 C2 -146.2(5) . . . . ?
C7 P1 C1 C2 -35.0(6) . . . . ?
Pd1 P1 C1 C2 100.7(5) . . . . ?
N1 P1 C1 C6 35.3(5) . . . . ?
C7 P1 C1 C6 146.5(5) . . . . ?
Pd1 P1 C1 C6 -77.8(5) . . . . ?
C6 C1 C2 C3 -0.8(9) . . . . ?
P1 C1 C2 C3 -179.3(5) . . . . ?
C1 C2 C3 C4 -1.1(11) . . . . ?
C2 C3 C4 C5 2.1(13) . . . . ?
C3 C4 C5 C6 -1.2(13) . . . . ?
C4 C5 C6 C1 -0.7(11) . . . . ?
C2 C1 C6 C5 1.7(9) . . . . ?
P1 C1 C6 C5 -179.8(5) . . . . ?
N1 P1 C7 C12 89.4(6) . . . . ?
C1 P1 C7 C12 -20.7(6) . . . . ?
Pd1 P1 C7 C12 -157.7(5) . . . . ?
N1 P1 C7 C8 -85.0(5) . . . . ?
C1 P1 C7 C8 164.9(5) . . . . ?
Pd1 P1 C7 C8 27.9(5) . . . . ?
C12 C7 C8 C9 1.6(9) . . . . ?
P1 C7 C8 C9 176.4(5) . . . . ?
C7 C8 C9 C10 -0.2(11) . . . . ?
C8 C9 C10 C11 -0.9(13) . . . . ?
C9 C10 C11 C12 0.5(14) . . . . ?
C8 C7 C12 C11 -2.0(11) . . . . ?
P1 C7 C12 C11 -176.3(6) . . . . ?
C10 C11 C12 C7 1.0(13) . . . . ?
C7 P1 N1 C13 122.6(4) . . . . ?
C1 P1 N1 C13 -124.4(4) . . . . ?
Pd1 P1 N1 C13 0.2(4) . . . . ?
C7 P1 N1 C26 -51.5(5) . . . . ?
C1 P1 N1 C26 61.4(5) . . . . ?
Pd1 P1 N1 C26 -174.0(4) . . . . ?
C26 N1 C13 O13 -7.6(8) . . . . ?
P1 N1 C13 O13 178.2(4) . . . . ?
C26 N1 C13 N2 172.8(5) . . . . ?
P1 N1 C13 N2 -1.4(7) . . . . ?
O13 C13 N2 C27 -2.1(9) . . . . ?
N1 C13 N2 C27 177.4(5) . . . . ?
O13 C13 N2 Pd1 -177.4(5) . . . . ?
N1 C13 N2 Pd1 2.2(7) . . . . ?
O32 Pd1 N2 C13 179.8(4) . . . . ?
P1 Pd1 N2 C13 -1.7(4) . . . . ?
P2 Pd1 N2 C13 143.3(20) . . . . ?
O32 Pd1 N2 C27 4.8(5) . . . . ?
P1 Pd1 N2 C27 -176.6(5) . . . . ?
P2 Pd1 N2 C27 -31.6(25) . . . . ?
N2 Pd1 P2 O2 77.6(22) . . . . ?
O32 Pd1 P2 O2 41.0(2) . . . . ?
P1 Pd1 P2 O2 -137.8(2) . . . . ?
N2 Pd1 P2 C20 -42.7(22) . . . . ?
O32 Pd1 P2 C20 -79.2(2) . . . . ?
P1 Pd1 P2 C20 102.0(2) . . . . ?
N2 Pd1 P2 C14 -162.4(22) . . . . ?
O32 Pd1 P2 C14 161.1(3) . . . . ?
P1 Pd1 P2 C14 -17.7(3) . . . . ?
O2 P2 C14 C19 -122.3(5) . . . . ?
C20 P2 C14 C19 -6.9(6) . . . . ?
Pd1 P2 C14 C19 111.5(5) . . . . ?
O2 P2 C14 C15 54.2(5) . . . . ?
C20 P2 C14 C15 169.7(4) . . . . ?
Pd1 P2 C14 C15 -71.9(5) . . . . ?
C19 C14 C15 C16 -2.5(9) . . . . ?
P2 C14 C15 C16 -179.3(5) . . . . ?
C14 C15 C16 C17 2.3(11) . . . . ?
C15 C16 C17 C18 -1.3(13) . . . . ?
C16 C17 C18 C19 0.5(14) . . . . ?
C15 C14 C19 C18 1.7(9) . . . . ?
P2 C14 C19 C18 178.2(5) . . . . ?
C17 C18 C19 C14 -0.8(12) . . . . ?
O2 P2 C20 C25 1.6(6) . . . . ?
C14 P2 C20 C25 -107.8(5) . . . . ?
Pd1 P2 C20 C25 124.3(5) . . . . ?
O2 P2 C20 C21 -175.7(5) . . . . ?
C14 P2 C20 C21 75.0(6) . . . . ?
Pd1 P2 C20 C21 -53.0(6) . . . . ?
C25 C20 C21 C22 -1.2(11) . . . . ?
P2 C20 C21 C22 176.2(6) . . . . ?
C20 C21 C22 C23 -0.6(13) . . . . ?
C21 C22 C23 C24 2.2(14) . . . . ?
C22 C23 C24 C25 -1.9(12) . . . . ?
C23 C24 C25 C20 0.1(11) . . . . ?
C21 C20 C25 C24 1.4(10) . . . . ?
P2 C20 C25 C24 -175.9(5) . . . . ?
C20 P2 O2 Pd2 47.4(4) . . . . ?
C14 P2 O2 Pd2 160.5(3) . . . . ?
Pd1 P2 O2 Pd2 -69.5(3) . . . . ?
P2 O2 Pd2 N32 -119.3(3) . . . . ?
P2 O2 Pd2 P31 -77.1(8) . . . . ?
P2 O2 Pd2 P32 63.4(3) . . . . ?
N32 Pd2 P31 N31 -3.7(2) . . . . ?
O2 Pd2 P31 N31 -46.4(8) . . . . ?
P32 Pd2 P31 N31 174.0(2) . . . . ?
N32 Pd2 P31 C31 -119.1(3) . . . . ?
O2 Pd2 P31 C31 -161.8(8) . . . . ?
P32 Pd2 P31 C31 58.6(2) . . . . ?
N32 Pd2 P31 C37 109.4(3) . . . . ?
O2 Pd2 P31 C37 66.7(8) . . . . ?
P32 Pd2 P31 C37 -72.9(2) . . . . ?
N31 P31 C31 C36 141.5(5) . . . . ?
C37 P31 C31 C36 30.4(6) . . . . ?
Pd2 P31 C31 C36 -103.8(5) . . . . ?
N31 P31 C31 C32 -38.6(5) . . . . ?
C37 P31 C31 C32 -149.8(5) . . . . ?
Pd2 P31 C31 C32 76.0(5) . . . . ?
C36 C31 C32 C33 -0.7(9) . . . . ?
P31 C31 C32 C33 179.5(5) . . . . ?
C31 C32 C33 C34 -0.5(11) . . . . ?
C32 C33 C34 C35 1.9(11) . . . . ?
C33 C34 C35 C36 -2.3(10) . . . . ?
C34 C35 C36 C31 1.1(10) . . . . ?
C32 C31 C36 C35 0.3(9) . . . . ?
P31 C31 C36 C35 -179.9(5) . . . . ?
N31 P31 C37 C38 99.5(5) . . . . ?
C31 P31 C37 C38 -150.4(5) . . . . ?
Pd2 P31 C37 C38 -11.8(6) . . . . ?
N31 P31 C37 C42 -70.6(6) . . . . ?
C31 P31 C37 C42 39.5(6) . . . . ?
Pd2 P31 C37 C42 178.1(5) . . . . ?
C42 C37 C38 C39 1.7(10) . . . . ?
P31 C37 C38 C39 -168.8(5) . . . . ?
C37 C38 C39 C40 -0.7(11) . . . . ?
C38 C39 C40 C41 -1.3(13) . . . . ?
C39 C40 C41 C42 2.2(13) . . . . ?
C38 C37 C42 C41 -0.8(10) . . . . ?
P31 C37 C42 C41 169.4(6) . . . . ?
C40 C41 C42 C37 -1.1(13) . . . . ?
C31 P31 N31 C43 135.5(4) . . . . ?
C37 P31 N31 C43 -112.2(5) . . . . ?
Pd2 P31 N31 C43 7.2(5) . . . . ?
C31 P31 N31 C56 -56.6(5) . . . . ?
C37 P31 N31 C56 55.8(5) . . . . ?
Pd2 P31 N31 C56 175.2(5) . . . . ?
C56 N31 C43 O43 5.7(8) . . . . ?
P31 N31 C43 O43 174.1(4) . . . . ?
C56 N31 C43 N32 -175.9(5) . . . . ?
P31 N31 C43 N32 -7.5(7) . . . . ?
O43 C43 N32 C57 0.6(10) . . . . ?
N31 C43 N32 C57 -177.6(6) . . . . ?
O43 C43 N32 Pd2 -178.1(5) . . . . ?
N31 C43 N32 Pd2 3.7(7) . . . . ?
O2 Pd2 N32 C43 175.2(5) . . . . ?
P31 Pd2 N32 C43 0.5(4) . . . . ?
P32 Pd2 N32 C43 -153.3(13) . . . . ?
O2 Pd2 N32 C57 -3.4(6) . . . . ?
P31 Pd2 N32 C57 -178.0(6) . . . . ?
P32 Pd2 N32 C57 28.2(19) . . . . ?
N32 Pd2 P32 O32 -83.7(15) . . . . ?
O2 Pd2 P32 O32 -52.0(2) . . . . ?
P31 Pd2 P32 O32 122.9(2) . . . . ?
N32 Pd2 P32 C44 153.3(15) . . . . ?
O2 Pd2 P32 C44 -174.9(3) . . . . ?
P31 Pd2 P32 C44 -0.1(2) . . . . ?
N32 Pd2 P32 C50 36.3(16) . . . . ?
O2 Pd2 P32 C50 68.1(2) . . . . ?
P31 Pd2 P32 C50 -117.1(2) . . . . ?
O32 P32 C44 C49 -44.6(5) . . . . ?
C50 P32 C44 C49 -158.9(5) . . . . ?
Pd2 P32 C44 C49 82.7(5) . . . . ?
O32 P32 C44 C45 134.3(5) . . . . ?
C50 P32 C44 C45 20.0(5) . . . . ?
Pd2 P32 C44 C45 -98.3(5) . . . . ?
C49 C44 C45 C46 0.7(9) . . . . ?
P32 C44 C45 C46 -178.2(5) . . . . ?
C44 C45 C46 C47 -0.9(11) . . . . ?
C45 C46 C47 C48 1.0(13) . . . . ?
C46 C47 C48 C49 -0.9(13) . . . . ?
C45 C44 C49 C48 -0.6(9) . . . . ?
P32 C44 C49 C48 178.3(5) . . . . ?
C47 C48 C49 C44 0.7(11) . . . . ?
O32 P32 C50 C55 -30.9(5) . . . . ?
C44 P32 C50 C55 79.0(5) . . . . ?
Pd2 P32 C50 C55 -153.1(4) . . . . ?
O32 P32 C50 C51 149.8(6) . . . . ?
C44 P32 C50 C51 -100.3(6) . . . . ?
Pd2 P32 C50 C51 27.7(6) . . . . ?
C55 C50 C51 C52 1.1(13) . . . . ?
P32 C50 C51 C52 -179.7(8) . . . . ?
C50 C51 C52 C53 -2.1(17) . . . . ?
C51 C52 C53 C54 2.0(17) . . . . ?
C52 C53 C54 C55 -1.0(13) . . . . ?
C51 C50 C55 C54 0.0(10) . . . . ?
P32 C50 C55 C54 -179.3(5) . . . . ?
C53 C54 C55 C50 0.0(10) . . . . ?
C44 P32 O32 Pd1 -147.2(3) . . . . ?
C50 P32 O32 Pd1 -37.3(3) . . . . ?
Pd2 P32 O32 Pd1 80.7(3) . . . . ?
N2 Pd1 O32 P32 119.8(3) . . . . ?
P1 Pd1 O32 P32 108.3(8) . . . . ?
P2 Pd1 O32 P32 -62.1(3) . . . . ?
